data_2015575
loop_
_publ_author_name
'Yang, Yan'
'Zeng, Ming-Hua'
'Meng, Fa-Yan'
'Liang, Hong'

_publ_section_title
<i>catena</i>-Poly[[aqua(2,2'-bipyridine-\k^2^<i>N</i>,<i>N</i>')cadmium(II)]-\m-4-carboxylatophenoxyacetato-\k^3^<i>O</i>:<i>O</i>^4^,<i>O</i>^4'^]
_journal_coeditor_code OB3012
_journal_issue 9
_journal_name_full 'Acta Crystallographica Section C'
_journal_page_first m392
_journal_page_last m394
_journal_paper_doi 10.1107/S0108270106026783
_journal_volume 62
_journal_year 2006
_chemical_formula_iupac '[Cd (C9 H6 O5) (C10 H8 N2) (H2 O)]'
_chemical_formula_moiety 'C19 H16 Cd N2 O6'
_chemical_formula_sum 'C19 H16 Cd N2 O6'
_chemical_formula_weight 480.74
_chemical_name_systematic
;
catena-Poly[[aqua(2,2'-bipyridine-\k^2^N,N')cadmium(II)]-\m-4-
carboxylatophenoxyacetato-\k^3^O,O':O'']
;
_space_group_IT_number 19
_symmetry_cell_setting orthorhombic
_symmetry_space_group_name_Hall 'P 2ac 2ab'
_symmetry_space_group_name_H-M 'P 21 21 21'
_atom_sites_solution_hydrogens geom
_atom_sites_solution_primary direct
_atom_sites_solution_secondary difmap
_audit_creation_method SHELXL-97
_cell_angle_alpha 90.00
_cell_angle_beta 90.00
_cell_angle_gamma 90.00
_cell_formula_units_Z 4
_cell_length_a 6.799(2)
_cell_length_b 15.834(5)
_cell_length_c 16.441(5)
_cell_measurement_reflns_used 947
_cell_measurement_temperature 293(2)
_cell_measurement_theta_max 26.82
_cell_measurement_theta_min 2.48
_cell_volume 1770.0(9)
_computing_cell_refinement 'SAINT (Bruker, 2002)'
_computing_data_collection 'SMART (Bruker, 2002)'
_computing_data_reduction SAINT
_computing_molecular_graphics 'ORTEPII (Johnson, 1976)'
_computing_publication_material SHELXL97
_computing_structure_refinement 'SHELXL97 (Sheldrick, 1997)'
_computing_structure_solution 'SHELXS97 (Sheldrick, 1997)'
_diffrn_ambient_temperature 273(2)
_diffrn_measured_fraction_theta_full 0.990
_diffrn_measured_fraction_theta_max 0.990
_diffrn_measurement_device_type 'Bruker APEX area-detector'
_diffrn_measurement_method '\f and \w'
_diffrn_radiation_monochromator graphite
_diffrn_radiation_source 'fine-focus sealed tube'
_diffrn_radiation_type MoK\a
_diffrn_radiation_wavelength 0.71073
_diffrn_reflns_av_R_equivalents 0.0283
_diffrn_reflns_av_sigmaI/netI 0.0342
_diffrn_reflns_limit_h_max 8
_diffrn_reflns_limit_h_min -8
_diffrn_reflns_limit_k_max 12
_diffrn_reflns_limit_k_min -20
_diffrn_reflns_limit_l_max 21
_diffrn_reflns_limit_l_min -19
_diffrn_reflns_number 10675
_diffrn_reflns_theta_full 27.10
_diffrn_reflns_theta_max 27.10
_diffrn_reflns_theta_min 2.48
_diffrn_standards_number 0
_exptl_absorpt_coefficient_mu 1.275
_exptl_absorpt_correction_T_max 0.8124
_exptl_absorpt_correction_T_min 0.6498
_exptl_absorpt_correction_type multi-scan
_exptl_absorpt_process_details '(SADABS; Sheldrick, 1996)'
_exptl_crystal_colour colorless
_exptl_crystal_density_diffrn 1.804
_exptl_crystal_density_method 'not measured'
_exptl_crystal_description prism
_exptl_crystal_F_000 960
_exptl_crystal_size_max 0.37
_exptl_crystal_size_mid 0.21
_exptl_crystal_size_min 0.17
_refine_diff_density_max 0.562
_refine_diff_density_min -0.270
_refine_ls_abs_structure_details 'Flack (1983), 1617 Friedel pairs'
_refine_ls_abs_structure_Flack 0.36(2)
_refine_ls_extinction_method none
_refine_ls_goodness_of_fit_ref 1.056
_refine_ls_hydrogen_treatment mixed
_refine_ls_matrix_type full
_refine_ls_number_parameters 262
_refine_ls_number_reflns 3866
_refine_ls_number_restraints 0
_refine_ls_restrained_S_all 1.056
_refine_ls_R_factor_all 0.0343
_refine_ls_R_factor_gt 0.0261
_refine_ls_shift/su_max 0.001
_refine_ls_shift/su_mean 0.000
_refine_ls_structure_factor_coef Fsqd
_refine_ls_weighting_details 'calc w=1/[\s^2^(Fo^2^)+(0.0231P)^2^] where P=(Fo^2^+2Fc^2^)/3'
_refine_ls_weighting_scheme calc
_refine_ls_wR_factor_gt 0.0477
_refine_ls_wR_factor_ref 0.0502
_reflns_number_gt 3417
_reflns_number_total 3866
_reflns_threshold_expression I>2\s(I)
_cod_data_source_file ob3012.cif
_cod_data_source_block I
_cod_original_cell_volume 1769.9(9)
_cod_database_code 2015575
_cod_database_fobs_code 2015575

loop_
_symmetry_equiv_pos_as_xyz
'x, y, z'
'-x+1/2, -y, z+1/2'
'-x, y+1/2, -z+1/2'
'x+1/2, -y+1/2, -z'

loop_
_atom_site_type_symbol
_atom_site_label
_atom_site_fract_x
_atom_site_fract_y
_atom_site_fract_z
_atom_site_U_iso_or_equiv
_atom_site_adp_type
_atom_site_calc_flag
_atom_site_refinement_flags
_atom_site_occupancy
Cd Cd1 0.79697(3) 0.597549(13) 0.340650(12) 0.03146(6) Uani d . 1
O O1 0.7358(3) 0.46184(13) 0.35751(14) 0.0454(6) Uani d . 1
O O2 0.4563(4) 0.50229(15) 0.41487(13) 0.0492(6) Uani d . 1
O O3 0.0214(3) 0.36815(15) 0.77036(12) 0.0426(6) Uani d . 1
O O4 -0.2507(3) 0.39258(15) 0.70274(12) 0.0424(6) Uani d . 1
O O1W 1.1313(4) 0.56505(18) 0.33104(18) 0.0469(6) Uani d . 1
H H1A 1.226(6) 0.597(2) 0.310(2) 0.064(13) Uiso d . 1
H H1B 1.194(6) 0.537(2) 0.358(2) 0.054(13) Uiso d . 1
N N1 0.8241(4) 0.63920(15) 0.47599(14) 0.0360(6) Uani d . 1
N N2 0.8478(3) 0.74367(14) 0.34756(15) 0.0330(6) Uani d . 1
C C1 0.8248(6) 0.5843(2) 0.53766(19) 0.0506(9) Uani d . 1
H H1 0.8146 0.5271 0.5258 0.061 Uiso calc R 1
C C2 0.8401(5) 0.6083(3) 0.61783(19) 0.0541(10) Uani d . 1
H H2 0.8398 0.5685 0.6594 0.065 Uiso calc R 1
C C3 0.8556(5) 0.6928(2) 0.63458(19) 0.0530(10) Uani d . 1
H H3 0.8648 0.7111 0.6882 0.064 Uiso calc R 1
C C4 0.8576(5) 0.7501(2) 0.57218(18) 0.0408(8) Uani d . 1
H H4 0.8685 0.8076 0.5830 0.049 Uiso calc R 1
C C5 0.8433(4) 0.7215(2) 0.49240(17) 0.0327(7) Uani d . 1
C C6 0.8474(4) 0.7801(2) 0.42158(17) 0.0321(7) Uani d . 1
C C7 0.8513(5) 0.8670(2) 0.4300(2) 0.0485(10) Uani d . 1
H H7 0.8475 0.8916 0.4813 0.058 Uiso calc R 1
C C8 0.8611(6) 0.9168(2) 0.3606(2) 0.0644(12) Uani d . 1
H H8 0.8651 0.9753 0.3652 0.077 Uiso calc R 1
C C9 0.8647(6) 0.8797(2) 0.2862(2) 0.0601(12) Uani d . 1
H H9 0.8728 0.9122 0.2392 0.072 Uiso calc R 1
C C10 0.8561(5) 0.7933(2) 0.2819(2) 0.0456(9) Uani d . 1
H H10 0.8561 0.7680 0.2308 0.055 Uiso calc R 1
C C11 0.5668(5) 0.4486(2) 0.38684(18) 0.0322(7) Uani d . 1
C C12 0.5068(5) 0.3567(2) 0.38631(19) 0.0359(8) Uani d . 1
H H12A 0.5417 0.3324 0.3341 0.043 Uiso calc R 1
H H12B 0.5812 0.3270 0.4278 0.043 Uiso calc R 1
O O5 0.3036(4) 0.34298(14) 0.40022(11) 0.0410(5) Uani d . 1
C C14 0.2279(5) 0.35086(17) 0.47679(16) 0.0297(7) Uani d . 1
C C15 0.3360(5) 0.3502(2) 0.54816(18) 0.0397(8) Uani d . 1
H H15 0.4722 0.3450 0.5467 0.048 Uiso calc R 1
C C16 0.2384(4) 0.35730(19) 0.62191(17) 0.0363(8) Uani d . 1
H H16 0.3108 0.3564 0.6699 0.044 Uiso calc R 1
C C17 0.0369(5) 0.36572(18) 0.62600(16) 0.0289(6) Uani d . 1
C C18 -0.0660(5) 0.3652(2) 0.55345(18) 0.0383(8) Uani d . 1
H H18 -0.2022 0.3705 0.5545 0.046 Uiso calc R 1
C C19 0.0275(5) 0.3573(2) 0.48011(19) 0.0403(8) Uani d . 1
H H19 -0.0456 0.3562 0.4323 0.048 Uiso calc R 1
C C20 -0.0700(5) 0.37613(18) 0.70540(18) 0.0316(7) Uani d . 1

loop_
_atom_site_aniso_label
_atom_site_aniso_U_11
_atom_site_aniso_U_22
_atom_site_aniso_U_33
_atom_site_aniso_U_12
_atom_site_aniso_U_13
_atom_site_aniso_U_23
Cd1 0.03449(11) 0.03069(10) 0.02921(9) 0.00025(10) -0.00330(10) -0.00314(10)
O1 0.0328(15) 0.0373(12) 0.0662(15) -0.0056(9) 0.0021(10) 0.0105(11)
O2 0.0561(17) 0.0392(15) 0.0524(15) 0.0083(12) 0.0002(12) -0.0029(12)
O3 0.0401(14) 0.0576(16) 0.0300(12) -0.0067(11) 0.0015(10) 0.0014(10)
O4 0.0367(16) 0.0557(14) 0.0347(10) 0.0067(11) 0.0093(8) 0.0055(11)
O1W 0.0284(13) 0.0531(15) 0.0593(16) 0.0020(12) -0.0008(13) 0.0071(13)
N1 0.0435(18) 0.0360(14) 0.0285(12) -0.0020(13) -0.0005(13) -0.0011(11)
N2 0.0352(16) 0.0325(12) 0.0313(12) -0.0019(10) -0.0072(12) 0.0006(11)
C1 0.065(3) 0.046(2) 0.0416(18) -0.001(2) -0.0017(17) 0.0054(15)
C2 0.060(3) 0.067(3) 0.0351(17) -0.007(2) -0.0047(15) 0.0104(18)
C3 0.044(2) 0.084(3) 0.0317(17) -0.0041(19) -0.0006(13) -0.0084(17)
C4 0.036(2) 0.051(2) 0.0362(17) 0.0013(15) -0.0021(13) -0.0090(15)
C5 0.0239(18) 0.0404(18) 0.0337(15) -0.0011(13) -0.0018(11) -0.0076(13)
C6 0.0275(19) 0.0307(16) 0.0380(16) -0.0006(12) -0.0053(12) -0.0049(13)
C7 0.057(3) 0.0357(19) 0.053(2) 0.0014(17) -0.0136(18) -0.0110(17)
C8 0.084(3) 0.026(2) 0.083(3) -0.0039(17) -0.020(2) 0.0024(18)
C9 0.082(3) 0.038(2) 0.061(2) -0.0103(18) -0.024(2) 0.0173(18)
C10 0.053(2) 0.042(2) 0.0414(18) -0.0047(17) -0.0123(15) 0.0041(16)
C11 0.0327(19) 0.0320(18) 0.0318(16) 0.0018(14) -0.0082(14) 0.0029(14)
C12 0.0333(19) 0.040(2) 0.0342(16) -0.0025(15) 0.0083(14) -0.0041(15)
O5 0.0350(12) 0.0559(14) 0.0320(10) -0.0122(13) 0.0067(11) -0.0093(9)
C14 0.0296(19) 0.0304(15) 0.0292(13) -0.0069(13) 0.0050(13) -0.0029(12)
C15 0.026(2) 0.054(2) 0.0391(17) -0.0037(15) 0.0003(13) -0.0074(15)
C16 0.034(2) 0.0460(19) 0.0289(14) -0.0039(14) -0.0034(13) -0.0014(13)
C17 0.0333(18) 0.0228(15) 0.0307(14) -0.0023(13) 0.0018(13) 0.0022(12)
C18 0.0229(18) 0.053(2) 0.0394(17) 0.0033(15) -0.0004(14) 0.0041(15)
C19 0.038(2) 0.052(2) 0.0309(15) -0.0028(16) -0.0042(14) 0.0028(16)
C20 0.036(2) 0.0254(16) 0.0335(16) -0.0055(13) 0.0067(14) 0.0003(12)

loop_
_atom_type_symbol
_atom_type_description
_atom_type_scat_dispersion_real
_atom_type_scat_dispersion_imag
_atom_type_scat_source
C C 0.0033 0.0016 'International Tables Vol C Tables 4.2.6.8 and 6.1.1.4'
N N 0.0061 0.0033 'International Tables Vol C Tables 4.2.6.8 and 6.1.1.4'
O O 0.0106 0.0060 'International Tables Vol C Tables 4.2.6.8 and 6.1.1.4'
Cd Cd -0.8075 1.2024 'International Tables Vol C Tables 4.2.6.8 and 6.1.1.4'
H H 0.0000 0.0000 'International Tables Vol C Tables 4.2.6.8 and 6.1.1.4'

loop_
_geom_angle_atom_site_label_1
_geom_angle_atom_site_label_2
_geom_angle_atom_site_label_3
_geom_angle_site_symmetry_1
_geom_angle_site_symmetry_3
_geom_angle
_geom_angle_publ_flag
O1 Cd1 O4 . 2_564 99.50(10) yes
O1 Cd1 N1 . . 99.80(10) yes
O4 Cd1 N1 2_564 . 159.40(10) yes
O1 Cd1 O1W . . 88.70(10) yes
O4 Cd1 O1W 2_564 . 94.70(10) yes
N1 Cd1 O1W . . 92.86(10) yes
O1 Cd1 N2 . . 169.70(9) yes
O4 Cd1 N2 2_564 . 90.05(8) yes
N1 Cd1 N2 . . 70.25(9) yes
O1W Cd1 N2 . . 94.43(9) yes
O1 Cd1 O3 . 2_564 96.09(8) yes
O4 Cd1 O3 2_564 2_564 54.03(7) yes
N1 Cd1 O3 . 2_564 116.52(9) yes
O1W Cd1 O3 . 2_564 148.72(9) yes
N2 Cd1 O3 . 2_564 86.33(8) yes
C11 O1 Cd1 . . 112.4(2) ?
C20 O3 Cd1 . 2_565 86.72(19) ?
C20 O4 Cd1 . 2_565 96.54(18) ?
Cd1 O1W H1A . . 127(2) ?
Cd1 O1W H1B . . 130(3) ?
H1A O1W H1B . . 99(4) ?
C1 N1 C5 . . 118.7(3) ?
C1 N1 Cd1 . . 122.8(2) ?
C5 N1 Cd1 . . 118.47(19) ?
C10 N2 C6 . . 118.6(3) ?
C10 N2 Cd1 . . 123.2(2) ?
C6 N2 Cd1 . . 117.82(19) ?
N1 C1 C2 . . 123.2(3) ?
N1 C1 H1 . . 118.4 ?
C2 C1 H1 . . 118.4 ?
C3 C2 C1 . . 117.9(3) ?
C3 C2 H2 . . 121.0 ?
C1 C2 H2 . . 121.0 ?
C2 C3 C4 . . 119.8(3) ?
C2 C3 H3 . . 120.1 ?
C4 C3 H3 . . 120.1 ?
C3 C4 C5 . . 119.3(3) ?
C3 C4 H4 . . 120.4 ?
C5 C4 H4 . . 120.4 ?
N1 C5 C4 . . 121.0(3) ?
N1 C5 C6 . . 116.8(2) ?
C4 C5 C6 . . 122.2(3) ?
N2 C6 C7 . . 121.1(3) ?
N2 C6 C5 . . 116.1(3) ?
C7 C6 C5 . . 122.8(3) ?
C6 C7 C8 . . 119.0(3) ?
C6 C7 H7 . . 120.5 ?
C8 C7 H7 . . 120.5 ?
C9 C8 C7 . . 119.7(3) ?
C9 C8 H8 . . 120.1 ?
C7 C8 H8 . . 120.1 ?
C8 C9 C10 . . 118.5(3) ?
C8 C9 H9 . . 120.7 ?
C10 C9 H9 . . 120.7 ?
N2 C10 C9 . . 123.1(3) ?
N2 C10 H10 . . 118.5 ?
C9 C10 H10 . . 118.5 ?
O2 C11 O1 . . 125.9(3) ?
O2 C11 C12 . . 120.4(3) ?
O1 C11 C12 . . 113.8(3) ?
O5 C12 C11 . . 114.2(3) ?
O5 C12 H12A . . 108.7 ?
C11 C12 H12A . . 108.7 ?
O5 C12 H12B . . 108.7 ?
C11 C12 H12B . . 108.7 ?
H12A C12 H12B . . 107.6 ?
C14 O5 C12 . . 120.1(2) ?
O5 C14 C19 . . 114.8(3) ?
O5 C14 C15 . . 125.5(3) ?
C19 C14 C15 . . 119.7(3) ?
C14 C15 C16 . . 119.1(3) ?
C14 C15 H15 . . 120.4 ?
C16 C15 H15 . . 120.4 ?
C17 C16 C15 . . 121.7(3) ?
C17 C16 H16 . . 119.1 ?
C15 C16 H16 . . 119.1 ?
C16 C17 C18 . . 117.4(3) ?
C16 C17 C20 . . 122.3(3) ?
C18 C17 C20 . . 120.3(3) ?
C19 C18 C17 . . 121.7(3) ?
C19 C18 H18 . . 119.1 ?
C17 C18 H18 . . 119.1 ?
C14 C19 C18 . . 120.3(3) ?
C14 C19 H19 . . 119.8 ?
C18 C19 H19 . . 119.8 ?
O3 C20 O4 . . 122.7(3) ?
O3 C20 C17 . . 119.6(3) ?
O4 C20 C17 . . 117.7(3) ?
O3 C20 Cd1 . 2_565 66.36(16) ?
O4 C20 Cd1 . 2_565 56.35(15) ?
C17 C20 Cd1 . 2_565 173.9(2) ?

loop_
_geom_bond_atom_site_label_1
_geom_bond_atom_site_label_2
_geom_bond_site_symmetry_2
_geom_bond_distance
_geom_bond_publ_flag
Cd1 O1 . 2.206(2) yes
Cd1 O4 2_564 2.295(2) yes
Cd1 N1 . 2.328(2) yes
Cd1 O1W . 2.336(3) yes
Cd1 N2 . 2.342(2) yes
Cd1 O3 2_564 2.513(2) yes
O1 C11 . 1.264(4) ?
O2 C11 . 1.225(4) ?
O3 C20 . 1.242(4) ?
O3 Cd1 2_565 2.513(2) ?
O4 C20 . 1.256(4) ?
O4 Cd1 2_565 2.295(2) ?
O1W H1A . 0.89(4) ?
O1W H1B . 0.76(4) ?
N1 C1 . 1.335(4) ?
N1 C5 . 1.336(4) ?
N2 C10 . 1.337(4) ?
N2 C6 . 1.347(4) ?
C1 C2 . 1.376(5) ?
C1 H1 . 0.9300 ?
C2 C3 . 1.369(5) ?
C2 H2 . 0.9300 ?
C3 C4 . 1.370(5) ?
C3 H3 . 0.9300 ?
C4 C5 . 1.392(4) ?
C4 H4 . 0.9300 ?
C5 C6 . 1.490(4) ?
C6 C7 . 1.383(4) ?
C7 C8 . 1.388(5) ?
C7 H7 . 0.9300 ?
C8 C9 . 1.357(6) ?
C8 H8 . 0.9300 ?
C9 C10 . 1.372(5) ?
C9 H9 . 0.9300 ?
C10 H10 . 0.9300 ?
C11 C12 . 1.512(4) ?
C12 O5 . 1.417(4) ?
C12 H12A . 0.9700 ?
C12 H12B . 0.9700 ?
O5 C14 . 1.366(3) ?
C14 C19 . 1.367(4) ?
C14 C15 . 1.384(4) ?
C15 C16 . 1.387(4) ?
C15 H15 . 0.9300 ?
C16 C17 . 1.378(5) ?
C16 H16 . 0.9300 ?
C17 C18 . 1.383(4) ?
C17 C20 . 1.503(4) ?
C18 C19 . 1.369(4) ?
C18 H18 . 0.9300 ?
C19 H19 . 0.9300 ?
C20 Cd1 2_565 2.739(3) ?

loop_
_geom_hbond_atom_site_label_D
_geom_hbond_atom_site_label_H
_geom_hbond_atom_site_label_A
_geom_hbond_site_symmetry_A
_geom_hbond_distance_DH
_geom_hbond_distance_HA
_geom_hbond_distance_DA
_geom_hbond_angle_DHA
_geom_hbond_publ_flag
O1W H1A O3 2_664 0.89(4) 1.92(4) 2.773(3) 161(3) yes
O1W H1B O2 1_655 0.76(4) 2.09(4) 2.787(4) 154(4) yes
